data_2237533
loop_
_publ_author_name
'Novotn\'a, Radka'
'Tr\'avn\'i\<cek, Zden\<ek'

_publ_section_title
;
 2-Chloro-6-[(2,4-dimethoxybenzyl)amino]-9-isopropyl-9<i>H</i>-purine
;
_journal_coeditor_code NG5316
_journal_issue 3
_journal_name_full 'Acta Crystallographica Section E'
_journal_page_first o390
_journal_paper_doi 10.1107/S1600536813004121
_journal_volume 69
_journal_year 2013
_chemical_formula_iupac 'C17 H20 Cl N5 O2'
_chemical_formula_moiety 'C17 H20 Cl N5 O2'
_chemical_formula_sum 'C17 H20 Cl N5 O2'
_chemical_formula_weight 361.83
_chemical_name_systematic
;
2-Chloro-6-[(2,4-dimethoxybenzyl)amino]-9-isopropyl-9<i>H</i>-purine
;
_space_group_IT_number 2
_symmetry_cell_setting triclinic
_symmetry_space_group_name_Hall '-P 1'
_symmetry_space_group_name_H-M 'P -1'
_atom_sites_solution_hydrogens geom
_atom_sites_solution_primary direct
_atom_sites_solution_secondary difmap
_audit_creation_method SHELXL-97
_cell_angle_alpha 82.4472(18)
_cell_angle_beta 74.803(2)
_cell_angle_gamma 66.012(2)
_cell_formula_units_Z 2
_cell_length_a 7.8620(2)
_cell_length_b 9.20164(18)
_cell_length_c 13.3027(3)
_cell_measurement_reflns_used 7872
_cell_measurement_temperature 100(2)
_cell_measurement_theta_max 31.87
_cell_measurement_theta_min 2.97
_cell_volume 848.16(4)
_computing_cell_refinement
;
CrysAlis PRO (Agilent, 2012)
;
_computing_data_collection
;
CrysAlis PRO (Agilent, 2012)
;
_computing_data_reduction
;
CrysAlis PRO (Agilent, 2012)
;
_computing_molecular_graphics
;
<i>Mercury</i> (Macrae <i>et al.</i>, 2006) and DIAMOND (Brandenburg,
2011)
;
_computing_publication_material
;
publCIF (Westrip, 2010)
;
_computing_structure_refinement 'SHELXL97 (Sheldrick, 2008)'
_computing_structure_solution 'SHELXS97 (Sheldrick, 2008)'
_diffrn_ambient_temperature 100(2)
_diffrn_detector_area_resol_mean 8.3611
_diffrn_measured_fraction_theta_full 0.995
_diffrn_measured_fraction_theta_max 0.995
_diffrn_measurement_device_type 'Agilent Xcalibur Sapphire2'
_diffrn_measurement_method '\w scans'
_diffrn_radiation_monochromator graphite
_diffrn_radiation_source 'Enhance (Mo) X-ray Source'
_diffrn_radiation_type MoK\a
_diffrn_radiation_wavelength 0.71073
_diffrn_reflns_av_R_equivalents 0.0085
_diffrn_reflns_av_sigmaI/netI 0.0100
_diffrn_reflns_limit_h_max 9
_diffrn_reflns_limit_h_min -9
_diffrn_reflns_limit_k_max 8
_diffrn_reflns_limit_k_min -10
_diffrn_reflns_limit_l_max 15
_diffrn_reflns_limit_l_min -15
_diffrn_reflns_number 7228
_diffrn_reflns_theta_full 25.00
_diffrn_reflns_theta_max 25.00
_diffrn_reflns_theta_min 2.98
_exptl_absorpt_coefficient_mu 0.247
_exptl_absorpt_correction_T_max 0.9295
_exptl_absorpt_correction_T_min 0.9075
_exptl_absorpt_correction_type multi-scan
_exptl_absorpt_process_details '(CrysAlis PRO; Agilent, 2012)'
_exptl_crystal_colour colourless
_exptl_crystal_density_diffrn 1.417
_exptl_crystal_density_method 'not measured'
_exptl_crystal_description prism
_exptl_crystal_F_000 380
_exptl_crystal_size_max 0.40
_exptl_crystal_size_mid 0.35
_exptl_crystal_size_min 0.30
_refine_diff_density_max 0.281
_refine_diff_density_min -0.185
_refine_ls_extinction_method none
_refine_ls_goodness_of_fit_ref 1.096
_refine_ls_hydrogen_treatment constr
_refine_ls_matrix_type full
_refine_ls_number_parameters 230
_refine_ls_number_reflns 2965
_refine_ls_number_restraints 0
_refine_ls_restrained_S_all 1.096
_refine_ls_R_factor_all 0.0316
_refine_ls_R_factor_gt 0.0291
_refine_ls_shift/su_max 0.001
_refine_ls_shift/su_mean 0.001
_refine_ls_structure_factor_coef Fsqd
_refine_ls_weighting_details 'calc w=1/[\s^2^(Fo^2^)+(0.0452P)^2^+0.2812P] where P=(Fo^2^+2Fc^2^)/3'
_refine_ls_weighting_scheme calc
_refine_ls_wR_factor_gt 0.0783
_refine_ls_wR_factor_ref 0.0793
_reflns_number_gt 2704
_reflns_number_total 2965
_reflns_threshold_expression I>2sigma(I)
_cod_data_source_file ng5316.cif
_cod_data_source_block I
_cod_original_cell_volume 848.16(3)
_cod_database_code 2237533
_cod_database_fobs_code 2237533

loop_
_symmetry_equiv_pos_as_xyz
'x, y, z'
'-x, -y, -z'

loop_
_atom_site_type_symbol
_atom_site_label
_atom_site_fract_x
_atom_site_fract_y
_atom_site_fract_z
_atom_site_U_iso_or_equiv
_atom_site_adp_type
_atom_site_calc_flag
_atom_site_refinement_flags
_atom_site_occupancy
_atom_site_symmetry_multiplicity
Cl Cl1 0.70269(5) 1.09303(4) 0.25218(2) 0.02037(12) Uani d . 1 1
O O1 0.32700(14) 0.87203(11) 0.09283(7) 0.0211(2) Uani d . 1 1
O O2 0.83383(14) 0.47675(11) -0.12752(7) 0.0219(2) Uani d . 1 1
N N1 0.58970(15) 0.86255(13) 0.31864(8) 0.0154(2) Uani d . 1 1
N N3 0.75392(16) 0.92987(13) 0.42340(8) 0.0158(2) Uani d . 1 1
N N6 0.48258(16) 0.65791(13) 0.35975(8) 0.0157(2) Uani d . 1 1
H H6 0.4819 0.5716 0.3970 0.019 Uiso calc R 1 1
N N7 0.63884(16) 0.60705(13) 0.55906(8) 0.0164(2) Uani d . 1 1
N N9 0.77924(15) 0.76630(13) 0.58170(8) 0.0149(2) Uani d . 1 1
C C2 0.67876(18) 0.94292(15) 0.34373(10) 0.0151(3) Uani d . 1 1
C C4 0.72769(18) 0.81144(15) 0.48852(10) 0.0143(3) Uani d . 1 1
C C5 0.64099(18) 0.71309(15) 0.47514(10) 0.0145(3) Uani d . 1 1
C C6 0.56932(18) 0.74185(15) 0.38453(10) 0.0142(3) Uani d . 1 1
C C8 0.72325(19) 0.64331(15) 0.62003(10) 0.0170(3) Uani d . 1 1
H H8 0.7432 0.5891 0.6844 0.020 Uiso calc R 1 1
C C9 0.38927(19) 0.70512(16) 0.27300(10) 0.0157(3) Uani d . 1 1
H H9A 0.3342 0.8228 0.2670 0.019 Uiso calc R 1 1
H H9B 0.2820 0.6692 0.2888 0.019 Uiso calc R 1 1
C C10 0.51862(18) 0.64023(15) 0.16885(10) 0.0148(3) Uani d . 1 1
C C11 0.47845(18) 0.72793(15) 0.07743(10) 0.0156(3) Uani d . 1 1
C C12 0.58604(19) 0.67038(16) -0.01979(10) 0.0171(3) Uani d . 1 1
H H12 0.5559 0.7309 -0.0809 0.021 Uiso calc R 1 1
C C13 0.73911(19) 0.52284(16) -0.02749(10) 0.0173(3) Uani d . 1 1
C C14 0.7841(2) 0.43487(16) 0.06153(11) 0.0187(3) Uani d . 1 1
H H14 0.8896 0.3352 0.0566 0.022 Uiso calc R 1 1
C C15 0.67172(19) 0.49520(15) 0.15851(10) 0.0178(3) Uani d . 1 1
H H15 0.7016 0.4343 0.2196 0.021 Uiso calc R 1 1
C C16 0.2745(2) 0.96545(17) 0.00354(11) 0.0259(3) Uani d . 1 1
H H16A 0.3842 0.9866 -0.0399 0.039 Uiso calc R 1 1
H H16B 0.1682 1.0665 0.0256 0.039 Uiso calc R 1 1
H H16C 0.2350 0.9077 -0.0367 0.039 Uiso calc R 1 1
C C17 0.9907(2) 0.32597(17) -0.14131(12) 0.0253(3) Uani d . 1 1
H H17A 1.0488 0.3093 -0.2158 0.038 Uiso calc R 1 1
H H17B 0.9447 0.2416 -0.1120 0.038 Uiso calc R 1 1
H H17C 1.0861 0.3235 -0.1056 0.038 Uiso calc R 1 1
C C18 0.89162(19) 0.83166(15) 0.62220(10) 0.0161(3) Uani d . 1 1
H H18 0.8547 0.9460 0.5990 0.019 Uiso calc R 1 1
C C19 0.8456(2) 0.82494(17) 0.74010(10) 0.0199(3) Uani d . 1 1
H H19A 0.8871 0.7136 0.7649 0.030 Uiso calc R 1 1
H H19B 0.7073 0.8793 0.7669 0.030 Uiso calc R 1 1
H H19C 0.9125 0.8776 0.7649 0.030 Uiso calc R 1 1
C C20 1.1021(2) 0.74454(19) 0.57366(12) 0.0267(3) Uani d . 1 1
H H20A 1.1445 0.6337 0.5995 0.040 Uiso calc R 1 1
H H20B 1.1762 0.7962 0.5925 0.040 Uiso calc R 1 1
H H20C 1.1219 0.7474 0.4977 0.040 Uiso calc R 1 1

loop_
_atom_site_aniso_label
_atom_site_aniso_U_11
_atom_site_aniso_U_22
_atom_site_aniso_U_33
_atom_site_aniso_U_12
_atom_site_aniso_U_13
_atom_site_aniso_U_23
Cl1 0.0287(2) 0.02086(19) 0.01726(18) -0.01511(15) -0.00878(14) 0.00570(13)
O1 0.0227(5) 0.0188(5) 0.0140(5) 0.0003(4) -0.0057(4) 0.0005(4)
O2 0.0223(5) 0.0198(5) 0.0176(5) -0.0041(4) 0.0001(4) -0.0037(4)
N1 0.0163(5) 0.0155(6) 0.0139(5) -0.0065(5) -0.0019(4) -0.0005(4)
N3 0.0176(6) 0.0145(5) 0.0153(6) -0.0066(5) -0.0037(4) 0.0000(4)
N6 0.0220(6) 0.0169(6) 0.0122(5) -0.0109(5) -0.0061(5) 0.0024(4)
N7 0.0208(6) 0.0163(6) 0.0131(5) -0.0085(5) -0.0038(4) 0.0003(4)
N9 0.0184(6) 0.0153(5) 0.0130(5) -0.0078(5) -0.0050(4) -0.0005(4)
C2 0.0158(6) 0.0134(6) 0.0139(6) -0.0049(5) -0.0012(5) -0.0003(5)
C4 0.0141(6) 0.0132(6) 0.0127(6) -0.0031(5) -0.0012(5) -0.0022(5)
C5 0.0144(6) 0.0145(6) 0.0134(6) -0.0048(5) -0.0016(5) -0.0027(5)
C6 0.0123(6) 0.0133(6) 0.0142(6) -0.0033(5) -0.0003(5) -0.0029(5)
C8 0.0223(7) 0.0160(6) 0.0144(6) -0.0098(6) -0.0030(5) -0.0002(5)
C9 0.0180(6) 0.0178(7) 0.0141(6) -0.0087(5) -0.0062(5) 0.0012(5)
C10 0.0178(7) 0.0164(7) 0.0153(6) -0.0108(5) -0.0054(5) 0.0004(5)
C11 0.0153(6) 0.0150(6) 0.0182(7) -0.0068(5) -0.0049(5) -0.0004(5)
C12 0.0206(7) 0.0174(7) 0.0146(6) -0.0084(6) -0.0058(5) 0.0024(5)
C13 0.0178(7) 0.0190(7) 0.0173(7) -0.0098(6) -0.0022(5) -0.0032(5)
C14 0.0195(7) 0.0131(6) 0.0228(7) -0.0045(5) -0.0068(6) -0.0012(5)
C15 0.0231(7) 0.0163(7) 0.0179(7) -0.0098(6) -0.0094(6) 0.0031(5)
C16 0.0278(8) 0.0227(7) 0.0181(7) 0.0001(6) -0.0084(6) 0.0033(6)
C17 0.0223(7) 0.0218(7) 0.0265(8) -0.0052(6) 0.0006(6) -0.0071(6)
C18 0.0198(7) 0.0155(6) 0.0168(7) -0.0091(5) -0.0063(5) -0.0012(5)
C19 0.0240(7) 0.0232(7) 0.0162(7) -0.0114(6) -0.0065(6) -0.0013(5)
C20 0.0212(8) 0.0354(9) 0.0258(8) -0.0124(7) -0.0010(6) -0.0129(6)

loop_
_atom_type_symbol
_atom_type_description
_atom_type_scat_dispersion_real
_atom_type_scat_dispersion_imag
_atom_type_scat_source
C C 0.0033 0.0016 'International Tables Vol C Tables 4.2.6.8 and 6.1.1.4'
H H 0.0000 0.0000 'International Tables Vol C Tables 4.2.6.8 and 6.1.1.4'
N N 0.0061 0.0033 'International Tables Vol C Tables 4.2.6.8 and 6.1.1.4'
O O 0.0106 0.0060 'International Tables Vol C Tables 4.2.6.8 and 6.1.1.4'
Cl Cl 0.1484 0.1585 'International Tables Vol C Tables 4.2.6.8 and 6.1.1.4'

loop_
_geom_angle_atom_site_label_1
_geom_angle_atom_site_label_2
_geom_angle_atom_site_label_3
_geom_angle
C11 O1 C16 117.98(10)
C13 O2 C17 117.58(11)
C2 N1 C6 117.18(11)
C2 N3 C4 109.33(11)
C6 N6 C9 121.82(11)
C6 N6 H6 119.1
C9 N6 H6 119.1
C8 N7 C5 103.89(11)
C4 N9 C8 105.86(10)
C4 N9 C18 124.22(11)
C8 N9 C18 129.61(11)
N3 C2 N1 132.07(12)
N3 C2 Cl1 114.30(10)
N1 C2 Cl1 113.62(9)
N3 C4 N9 126.58(12)
N3 C4 C5 127.06(12)
N9 C4 C5 106.35(11)
N7 C5 C4 110.24(11)
N7 C5 C6 133.27(12)
C4 C5 C6 116.46(12)
N6 C6 N1 118.06(11)
N6 C6 C5 124.07(12)
N1 C6 C5 117.87(11)
N7 C8 N9 113.66(12)
N7 C8 H8 123.2
N9 C8 H8 123.2
N6 C9 C10 114.74(11)
N6 C9 H9A 108.6
C10 C9 H9A 108.6
N6 C9 H9B 108.6
C10 C9 H9B 108.6
H9A C9 H9B 107.6
C15 C10 C11 117.63(12)
C15 C10 C9 123.29(12)
C11 C10 C9 119.04(11)
O1 C11 C12 123.76(11)
O1 C11 C10 114.88(11)
C12 C11 C10 121.36(12)
C11 C12 C13 119.54(12)
C11 C12 H12 120.2
C13 C12 H12 120.2
O2 C13 C14 125.13(12)
O2 C13 C12 114.52(12)
C14 C13 C12 120.35(12)
C13 C14 C15 118.82(12)
C13 C14 H14 120.6
C15 C14 H14 120.6
C10 C15 C14 122.29(12)
C10 C15 H15 118.9
C14 C15 H15 118.9
O1 C16 H16A 109.5
O1 C16 H16B 109.5
H16A C16 H16B 109.5
O1 C16 H16C 109.5
H16A C16 H16C 109.5
H16B C16 H16C 109.5
O2 C17 H17A 109.5
O2 C17 H17B 109.5
H17A C17 H17B 109.5
O2 C17 H17C 109.5
H17A C17 H17C 109.5
H17B C17 H17C 109.5
N9 C18 C19 111.14(10)
N9 C18 C20 108.83(10)
C19 C18 C20 113.22(12)
N9 C18 H18 107.8
C19 C18 H18 107.8
C20 C18 H18 107.8
C18 C19 H19A 109.5
C18 C19 H19B 109.5
H19A C19 H19B 109.5
C18 C19 H19C 109.5
H19A C19 H19C 109.5
H19B C19 H19C 109.5
C18 C20 H20A 109.5
C18 C20 H20B 109.5
H20A C20 H20B 109.5
C18 C20 H20C 109.5
H20A C20 H20C 109.5
H20B C20 H20C 109.5

loop_
_geom_bond_atom_site_label_1
_geom_bond_atom_site_label_2
_geom_bond_distance
Cl1 C2 1.7537(13)
O1 C11 1.3703(16)
O1 C16 1.4213(16)
O2 C13 1.3700(16)
O2 C17 1.4270(17)
N1 C2 1.3256(17)
N1 C6 1.3574(17)
N3 C2 1.3130(17)
N3 C4 1.3496(17)
N6 C6 1.3353(17)
N6 C9 1.4532(16)
N6 H6 0.8800
N7 C8 1.3201(17)
N7 C5 1.3841(17)
N9 C4 1.3655(16)
N9 C8 1.3676(17)
N9 C18 1.4831(16)
C4 C5 1.3866(18)
C5 C6 1.4113(18)
C8 H8 0.9500
C9 C10 1.5151(18)
C9 H9A 0.9900
C9 H9B 0.9900
C10 C15 1.3799(19)
C10 C11 1.4021(18)
C11 C12 1.3824(19)
C12 C13 1.3948(19)
C12 H12 0.9500
C13 C14 1.3847(19)
C14 C15 1.3947(19)
C14 H14 0.9500
C15 H15 0.9500
C16 H16A 0.9800
C16 H16B 0.9800
C16 H16C 0.9800
C17 H17A 0.9800
C17 H17B 0.9800
C17 H17C 0.9800
C18 C19 1.5131(18)
C18 C20 1.5153(19)
C18 H18 1.0000
C19 H19A 0.9800
C19 H19B 0.9800
C19 H19C 0.9800
C20 H20A 0.9800
C20 H20B 0.9800
C20 H20C 0.9800

loop_
_geom_hbond_atom_site_label_D
_geom_hbond_atom_site_label_H
_geom_hbond_atom_site_label_A
_geom_hbond_site_symmetry_A
_geom_hbond_distance_DH
_geom_hbond_distance_HA
_geom_hbond_distance_DA
_geom_hbond_angle_DHA
N6 H6 N7 2_666 0.88 2.16 2.9465(15) 148.3
C16 H16C Cl1 2_675 0.98 2.78 3.4607(15) 127
C19 H19A O2 1_556 0.98 2.57 3.4709(17) 154

loop_
_cod_related_entry_id
_cod_related_entry_database
_cod_related_entry_code
1 ChemSpider 30658351
